data_7709068
loop_
_publ_author_name
'Verpekin, Victor V.'
'Chudin, Oleg S.'
'Vasiliev, Alexander D.'
'Kondrasenko, Alexander A.'
'Shor, Aleksey M.'
'Burmakina, Galina V.'
'Zimonin, Dmitry V.'
'Maksimov, Nikolai G.'
'Rubaylo, Anatoly I.'

_publ_section_title
;
 Trinuclear ReFePt clusters with a \m<sub>3</sub>-phenylvinylidene ligand:
 synthetic approaches, rearrangement of vinylidene, and redox-induced
 transformations.
;
_journal_issue 1
_journal_name_full 'Dalton transactions (Cambridge, England : 2003)'
_journal_page_first 324
_journal_page_last 339
_journal_paper_doi 10.1039/d1dt03750a
_journal_volume 51
_journal_year 2021
_chemical_formula_moiety 'C30 H41 Fe O11 P2 Pt Re'
_chemical_formula_sum 'C30 H41 Fe O11 P2 Pt Re'
_chemical_formula_weight 1076.71
_chemical_name_systematic
'(1,1,2,2,2,3-hexacarbonyl)-(1-?5-cyclopentadienyl)-?3-[1,2-?1,?1,3-?2-(phenyl)ethenylidene]-(tri-ethyl phosphite-3\kP)--rhenium--iron--platinum(Fe--Re, Fe--Pt)'
_space_group_crystal_system monoclinic
_space_group_IT_number 14
_space_group_name_Hall '-P 2ybc'
_space_group_name_H-M_alt 'P 1 21/c 1'
_atom_sites_solution_hydrogens mixed
_atom_sites_solution_primary direct
_atom_sites_solution_secondary difmap
_audit_creation_method SHELXL-2014/7
_audit_update_record
;
2021-07-01 deposited with the CCDC.	2021-12-06 downloaded from the CCDC.
;
_cell_angle_alpha 90
_cell_angle_beta 106.6490(10)
_cell_angle_gamma 90
_cell_formula_units_Z 4
_cell_length_a 11.7530(3)
_cell_length_b 20.1543(5)
_cell_length_c 16.4212(4)
_cell_measurement_reflns_used 9919
_cell_measurement_temperature 296(2)
_cell_measurement_theta_max 30.453
_cell_measurement_theta_min 2.508
_cell_volume 3726.68(16)
_computing_cell_refinement 'Bruker SAINT'
_computing_data_collection 'Bruker PHOTON II'
_computing_data_reduction 'Bruker SAINT'
_computing_molecular_graphics 'Bruker SHELXTL'
_computing_publication_material 'Bruker SHELXTL'
_computing_structure_refinement 'SHELXL (Sheldrick 2015)'
_computing_structure_solution 'SHELXT (Sheldrick 2015)'
_diffrn_ambient_temperature 296(2)
_diffrn_measured_fraction_theta_full 1.000
_diffrn_measured_fraction_theta_max 1.000
_diffrn_measurement_device_type 'Bruker PHOTON II CCD'
_diffrn_measurement_method '\f and \w scans'
_diffrn_radiation_type MoK\a
_diffrn_radiation_wavelength 0.71073
_diffrn_reflns_av_R_equivalents 0.0646
_diffrn_reflns_av_unetI/netI 0.0483
_diffrn_reflns_Laue_measured_fraction_full 1.000
_diffrn_reflns_Laue_measured_fraction_max 1.000
_diffrn_reflns_limit_h_max 16
_diffrn_reflns_limit_h_min -16
_diffrn_reflns_limit_k_max 28
_diffrn_reflns_limit_k_min -28
_diffrn_reflns_limit_l_max 23
_diffrn_reflns_limit_l_min -23
_diffrn_reflns_number 52871
_diffrn_reflns_point_group_measured_fraction_full 1.000
_diffrn_reflns_point_group_measured_fraction_max 1.000
_diffrn_reflns_theta_full 25.242
_diffrn_reflns_theta_max 29.999
_diffrn_reflns_theta_min 1.642
_exptl_absorpt_coefficient_mu 7.507
_exptl_absorpt_correction_T_max 0.7463
_exptl_absorpt_correction_T_min 0.3967
_exptl_absorpt_correction_type multi-scan
_exptl_absorpt_process_details
;
 Krause, L., Herbst-Irmer, R., Sheldrick G.M. & Stalke D.,
 J. Appl. Cryst. 48 (2015) 3-10.
;
_exptl_crystal_colour dark-red
_exptl_crystal_density_diffrn 1.919
_exptl_crystal_description shapeless
_exptl_crystal_F_000 2072
_exptl_crystal_recrystallization_method 'Re-crystallisation from solvent: hexane and hexane:diethyl ether mixture'
_exptl_crystal_size_max 0.750
_exptl_crystal_size_mid 0.400
_exptl_crystal_size_min 0.040
_refine_diff_density_max 1.282
_refine_diff_density_min -1.042
_refine_diff_density_rms 0.134
_refine_ls_extinction_method none
_refine_ls_goodness_of_fit_ref 1.029
_refine_ls_hydrogen_treatment mixed
_refine_ls_matrix_type full
_refine_ls_number_parameters 418
_refine_ls_number_reflns 10885
_refine_ls_number_restraints 19
_refine_ls_restrained_S_all 1.030
_refine_ls_R_factor_all 0.0738
_refine_ls_R_factor_gt 0.0466
_refine_ls_shift/su_max 0.001
_refine_ls_shift/su_mean 0.000
_refine_ls_structure_factor_coef Fsqd
_refine_ls_weighting_details 'w=1/[\s^2^(Fo^2^)+(0.0493P)^2^+5.7769P] where P=(Fo^2^+2Fc^2^)/3'
_refine_ls_weighting_scheme calc
_refine_ls_wR_factor_gt 0.1026
_refine_ls_wR_factor_ref 0.1137
_reflns_Friedel_coverage 0.000
_reflns_number_gt 7828
_reflns_number_total 10885
_reflns_threshold_expression 'I > 2\s(I)'
_cod_data_source_file d1dt03750a2.cif
_cod_data_source_block Chud4_a
_cod_depositor_comments 'Adding full bibliography for 7709067--7709068.cif.'
_cod_original_sg_symbol_H-M 'P 21/c'
_cod_database_code 7709068
_shelx_shelxl_version_number 2014/7
_shelx_space_group_comment
;
The symmetry employed for this shelxl refinement is uniquely defined
by the following loop, which should always be used as a source of
symmetry information in preference to the above space-group names.
They are only intended as comments.
;
_shelx_estimated_absorpt_t_min 0.071
_shelx_estimated_absorpt_t_max 0.753

loop_
_space_group_symop_operation_xyz
'x, y, z'
'-x, y+1/2, -z+1/2'
'-x, -y, -z'
'x, -y-1/2, z-1/2'

loop_
_atom_site_label
_atom_site_type_symbol
_atom_site_fract_x
_atom_site_fract_y
_atom_site_fract_z
_atom_site_U_iso_or_equiv
_atom_site_adp_type
_atom_site_occupancy
_atom_site_site_symmetry_order
_atom_site_calc_flag
_atom_site_refinement_flags_posn
_atom_site_refinement_flags_adp
_atom_site_refinement_flags_occupancy
_atom_site_disorder_assembly
_atom_site_disorder_group
Pt Pt 0.22487(2) 0.62360(2) 0.31933(2) 0.04542(8) Uani 1 1 d . . . . .
Re Re 0.38908(2) 0.51703(2) 0.20961(2) 0.04802(8) Uani 1 1 d . . . . .
Fe Fe 0.28652(9) 0.49581(4) 0.34052(6) 0.0496(2) Uani 1 1 d . . . . .
C1 C 0.3804(5) 0.5633(3) 0.3198(4) 0.0446(13) Uani 1 1 d . . . . .
C2 C 0.4230(5) 0.6224(3) 0.3664(4) 0.0450(13) Uani 1 1 d . . . . .
H2 H 0.440(6) 0.618(3) 0.428(4) 0.054 Uiso 1 1 d . U . . .
C3 C 0.2883(7) 0.5793(4) 0.1404(4) 0.0580(17) Uani 1 1 d . . . . .
O3 O 0.2309(6) 0.6178(3) 0.0942(3) 0.0816(17) Uani 1 1 d . . . . .
C4 C 0.2578(7) 0.4582(4) 0.1771(5) 0.0651(19) Uani 1 1 d . . . . .
O4 O 0.1851(6) 0.4191(3) 0.1463(4) 0.097(2) Uani 1 1 d . . . . .
C5 C 0.2915(7) 0.5203(4) 0.4435(5) 0.0662(19) Uani 1 1 d . . . . .
O5 O 0.2986(7) 0.5350(4) 0.5121(4) 0.101(2) Uani 1 1 d . . . . .
C6 C 0.1474(8) 0.4519(4) 0.3129(5) 0.074(2) Uani 1 1 d . . . . .
O6 O 0.0615(7) 0.4204(4) 0.3002(5) 0.115(3) Uani 1 1 d . . . . .
C7 C 0.3782(8) 0.4257(4) 0.3765(5) 0.068(2) Uani 1 1 d . . . . .
O7 O 0.4374(7) 0.3803(3) 0.4012(4) 0.100(2) Uani 1 1 d . . . . .
C8 C 0.5928(8) 0.5175(7) 0.2726(7) 0.097(4) Uani 1 1 d . . . . .
H8 H 0.6270 0.5372 0.3251 0.116 Uiso 1 1 calc R U . . .
C9 C 0.5668(9) 0.5494(5) 0.1953(9) 0.097(3) Uani 1 1 d . . . . .
H9 H 0.5794 0.5941 0.1871 0.116 Uiso 1 1 calc R U . . .
C10 C 0.5202(11) 0.5050(8) 0.1338(7) 0.112(4) Uani 1 1 d . . . . .
H10 H 0.4956 0.5131 0.0756 0.135 Uiso 1 1 calc R U . . .
C11 C 0.5158(11) 0.4445(6) 0.1740(12) 0.126(5) Uani 1 1 d . . . . .
H11 H 0.4875 0.4044 0.1478 0.151 Uiso 1 1 calc R U . . .
C12 C 0.5623(10) 0.4557(7) 0.2608(9) 0.109(4) Uani 1 1 d . . . . .
H12 H 0.5700 0.4241 0.3033 0.131 Uiso 1 1 calc R U . . .
P1 P 0.20454(17) 0.73283(9) 0.33699(12) 0.0552(4) Uani 1 1 d . . . . .
O9 O 0.3131(5) 0.7752(3) 0.3907(3) 0.0748(15) Uani 1 1 d D . . . .
C13 C 0.3647(8) 0.7646(4) 0.4790(4) 0.085(2) Uani 1 1 d D U . . .
H131 H 0.4013 0.7211 0.4887 0.102 Uiso 1 1 calc R U . . .
H132 H 0.3042 0.7670 0.5086 0.102 Uiso 1 1 calc R U . . .
C14 C 0.4572(9) 0.8180(5) 0.5112(6) 0.098(3) Uani 1 1 d D U . . .
H141 H 0.4937 0.8120 0.5711 0.147 Uiso 1 1 calc R U . . .
H142 H 0.5167 0.8151 0.4817 0.147 Uiso 1 1 calc R U . . .
H143 H 0.4199 0.8608 0.5015 0.147 Uiso 1 1 calc R U . . .
O10 O 0.1020(5) 0.7460(2) 0.3789(4) 0.0752(15) Uani 1 1 d D . . . .
C15 C 0.0648(8) 0.8112(3) 0.3955(6) 0.083(2) Uani 1 1 d D U . . .
H151 H 0.0132 0.8302 0.3439 0.100 Uiso 1 1 calc R U . . .
H152 H 0.1333 0.8399 0.4161 0.100 Uiso 1 1 calc R U . . .
C16 C -0.0007(7) 0.8046(4) 0.4619(5) 0.083(2) Uani 1 1 d D U . . .
H161 H -0.0267 0.8477 0.4743 0.124 Uiso 1 1 calc R U . . .
H162 H -0.0684 0.7763 0.4409 0.124 Uiso 1 1 calc R U . . .
H163 H 0.0513 0.7859 0.5128 0.124 Uiso 1 1 calc R U . . .
O11 O 0.1760(7) 0.7777(3) 0.2568(5) 0.110(2) Uani 1 1 d D . . . .
C17 C 0.1829(15) 0.8411(7) 0.1355(8) 0.145(6) Uani 1 1 d . . . . .
C181 C 0.2105(19) 0.8396(6) 0.2298(14) 0.074(9) Uiso 0.39(3) 1 d D . P . .
C182 C 0.181(3) 0.793(2) 0.1731(11) 0.208(17) Uiso 0.61(3) 1 d D . P . .
P2 P 0.03071(18) 0.60419(12) 0.26682(15) 0.0731(6) Uani 1 1 d . . . . .
O13 O -0.0384(6) 0.6688(4) 0.2149(6) 0.132(3) Uani 1 1 d D . . . .
C19 C -0.1586(9) 0.6878(9) 0.2016(12) 0.207(9) Uani 1 1 d D U . . .
H191 H -0.1714 0.7027 0.2544 0.249 Uiso 1 1 calc R U . . .
H192 H -0.2111 0.6507 0.1800 0.249 Uiso 1 1 calc R U . . .
C20 C -0.1820(13) 0.7435(7) 0.1377(9) 0.152(6) Uani 1 1 d D U . . .
H201 H -0.2628 0.7581 0.1266 0.228 Uiso 1 1 calc R U . . .
H202 H -0.1294 0.7798 0.1599 0.228 Uiso 1 1 calc R U . . .
H203 H -0.1688 0.7281 0.0858 0.228 Uiso 1 1 calc R U . . .
O14 O -0.0014(6) 0.5482(3) 0.1954(5) 0.111(2) Uani 1 1 d D U . . .
C21 C -0.1160(10) 0.5189(11) 0.1633(9) 0.223(10) Uani 1 1 d D U . . .
H211 H -0.1780 0.5496 0.1668 0.267 Uiso 1 1 calc R U . . .
H212 H -0.1226 0.4788 0.1943 0.267 Uiso 1 1 calc R U . . .
C22 C -0.1237(14) 0.5033(8) 0.0717(8) 0.179(7) Uani 1 1 d D U . . .
H221 H -0.1991 0.4832 0.0446 0.269 Uiso 1 1 calc R U . . .
H222 H -0.1160 0.5436 0.0426 0.269 Uiso 1 1 calc R U . . .
H223 H -0.0610 0.4734 0.0699 0.269 Uiso 1 1 calc R U . . .
O15 O -0.0439(7) 0.5821(5) 0.3252(6) 0.143(4) Uani 1 1 d D . . . .
C23 C -0.0057(10) 0.5930(8) 0.4142(6) 0.149(5) Uani 1 1 d D U . . .
H231 H 0.0351 0.6353 0.4259 0.179 Uiso 1 1 calc R U . . .
H232 H 0.0500 0.5585 0.4412 0.179 Uiso 1 1 calc R U . . .
C24 C -0.1094(11) 0.5929(9) 0.4510(10) 0.164(6) Uani 1 1 d D U . . .
H241 H -0.0813 0.6004 0.5111 0.247 Uiso 1 1 calc R U . . .
H242 H -0.1639 0.6275 0.4249 0.247 Uiso 1 1 calc R U . . .
H243 H -0.1490 0.5508 0.4402 0.247 Uiso 1 1 calc R U . . .
C25 C 0.4948(6) 0.6745(3) 0.3395(4) 0.0529(15) Uani 1 1 d . . . . .
C26 C 0.5972(7) 0.6956(4) 0.3989(6) 0.073(2) Uani 1 1 d . . . . .
H26 H 0.6196 0.6762 0.4526 0.088 Uiso 1 1 calc R U . . .
C27 C 0.6665(8) 0.7448(6) 0.3799(7) 0.097(3) Uani 1 1 d . . . . .
H27 H 0.7348 0.7583 0.4212 0.116 Uiso 1 1 calc R U . . .
C28 C 0.6378(9) 0.7741(5) 0.3030(8) 0.097(3) Uani 1 1 d . . . . .
H28 H 0.6851 0.8077 0.2915 0.116 Uiso 1 1 calc R U . . .
C29 C 0.5371(10) 0.7535(4) 0.2415(7) 0.090(3) Uani 1 1 d . . . . .
H29 H 0.5173 0.7723 0.1876 0.108 Uiso 1 1 calc R U . . .
C30 C 0.4643(8) 0.7035(4) 0.2610(5) 0.070(2) Uani 1 1 d . . . . .
H30 H 0.3954 0.6904 0.2201 0.084 Uiso 1 1 calc R U . . .

loop_
_atom_site_aniso_label
_atom_site_aniso_U_11
_atom_site_aniso_U_22
_atom_site_aniso_U_33
_atom_site_aniso_U_23
_atom_site_aniso_U_13
_atom_site_aniso_U_12
Pt 0.04755(13) 0.04410(13) 0.04343(13) -0.00423(9) 0.01114(10) -0.00075(10)
Re 0.05894(16) 0.04174(13) 0.04142(13) -0.00054(10) 0.01125(11) 0.00453(11)
Fe 0.0600(5) 0.0408(4) 0.0465(5) 0.0017(4) 0.0128(4) -0.0054(4)
C1 0.047(3) 0.044(3) 0.039(3) 0.002(2) 0.007(2) 0.001(3)
C2 0.046(3) 0.044(3) 0.044(3) -0.003(3) 0.012(3) 0.000(3)
C3 0.073(4) 0.056(4) 0.041(3) 0.005(3) 0.010(3) 0.002(3)
O3 0.093(4) 0.080(4) 0.058(3) 0.021(3) 0.000(3) 0.016(3)
C4 0.082(5) 0.047(4) 0.059(4) -0.006(3) 0.009(4) 0.001(4)
O4 0.103(5) 0.077(4) 0.091(4) -0.023(3) -0.004(4) -0.026(4)
C5 0.078(5) 0.068(5) 0.057(4) 0.007(4) 0.025(4) -0.006(4)
O5 0.143(6) 0.110(5) 0.059(4) -0.005(3) 0.042(4) -0.010(4)
C6 0.079(5) 0.066(5) 0.073(5) 0.003(4) 0.018(4) -0.009(4)
O6 0.103(5) 0.097(5) 0.144(7) -0.002(5) 0.033(5) -0.049(4)
C7 0.095(6) 0.055(4) 0.051(4) 0.012(3) 0.016(4) 0.002(4)
O7 0.136(6) 0.069(4) 0.083(4) 0.023(3) 0.014(4) 0.032(4)
C8 0.054(5) 0.146(11) 0.082(6) -0.017(7) 0.005(4) 0.025(6)
C9 0.082(6) 0.073(6) 0.157(11) 0.022(7) 0.067(7) 0.010(5)
C10 0.110(9) 0.167(13) 0.071(6) 0.009(7) 0.043(6) 0.053(9)
C11 0.111(9) 0.085(8) 0.206(15) -0.065(9) 0.085(10) 0.002(6)
C12 0.095(8) 0.110(9) 0.140(11) 0.057(8) 0.063(8) 0.060(7)
P1 0.0606(10) 0.0464(9) 0.0579(10) -0.0018(8) 0.0158(8) 0.0022(8)
O9 0.081(4) 0.068(3) 0.072(3) -0.016(3) 0.015(3) -0.003(3)
C13 0.100(7) 0.076(6) 0.085(6) -0.006(5) 0.036(5) -0.003(5)
C14 0.115(8) 0.088(7) 0.092(7) -0.024(5) 0.032(6) -0.025(6)
O10 0.084(4) 0.052(3) 0.101(4) -0.010(3) 0.045(3) 0.007(3)
C15 0.097(6) 0.061(5) 0.097(6) -0.008(4) 0.035(5) 0.022(4)
C16 0.073(5) 0.079(6) 0.097(6) -0.017(5) 0.027(5) 0.014(4)
O11 0.135(6) 0.089(5) 0.105(5) 0.043(4) 0.032(4) 0.011(4)
C17 0.215(16) 0.119(10) 0.100(8) 0.047(8) 0.040(9) -0.046(10)
P2 0.0500(10) 0.0811(14) 0.0826(14) -0.0212(11) 0.0101(10) -0.0066(10)
O13 0.062(4) 0.100(5) 0.208(9) -0.042(6) -0.001(5) 0.026(4)
C19 0.22(2) 0.174(18) 0.24(2) 0.058(13) 0.081(17) 0.056(16)
C20 0.144(12) 0.164(14) 0.151(13) 0.032(9) 0.046(10) 0.056(10)
O14 0.092(4) 0.089(5) 0.124(5) -0.033(4) -0.014(4) -0.018(4)
C21 0.125(11) 0.30(3) 0.201(14) -0.130(18) -0.019(11) -0.055(13)
C22 0.189(16) 0.145(12) 0.141(11) -0.044(10) -0.052(10) -0.007(11)
O15 0.085(5) 0.223(10) 0.139(7) -0.063(7) 0.060(5) -0.063(6)
C23 0.096(9) 0.206(16) 0.149(13) 0.042(12) 0.042(8) 0.003(10)
C24 0.123(11) 0.221(17) 0.166(14) 0.008(13) 0.069(10) -0.015(11)
C25 0.054(4) 0.044(3) 0.064(4) -0.012(3) 0.023(3) -0.006(3)
C26 0.054(4) 0.076(5) 0.087(6) -0.016(4) 0.017(4) -0.012(4)
C27 0.072(6) 0.123(9) 0.101(7) -0.034(6) 0.033(5) -0.046(6)
C28 0.090(7) 0.081(6) 0.144(10) -0.043(6) 0.072(7) -0.042(5)
C29 0.126(8) 0.055(4) 0.113(7) -0.003(5) 0.072(7) -0.022(5)
C30 0.086(6) 0.051(4) 0.078(5) -0.008(4) 0.031(4) -0.020(4)

loop_
_atom_type_symbol
_atom_type_description
_atom_type_scat_dispersion_real
_atom_type_scat_dispersion_imag
_atom_type_scat_source
C C 0.0033 0.0016 'International Tables Vol C Tables 4.2.6.8 and 6.1.1.4'
H H 0.0000 0.0000 'International Tables Vol C Tables 4.2.6.8 and 6.1.1.4'
O O 0.0106 0.0060 'International Tables Vol C Tables 4.2.6.8 and 6.1.1.4'
P P 0.1023 0.0942 'International Tables Vol C Tables 4.2.6.8 and 6.1.1.4'
Fe Fe 0.3463 0.8444 'International Tables Vol C Tables 4.2.6.8 and 6.1.1.4'
Re Re -1.0185 7.2310 'International Tables Vol C Tables 4.2.6.8 and 6.1.1.4'
Pt Pt -1.7033 8.3905 'International Tables Vol C Tables 4.2.6.8 and 6.1.1.4'

loop_
_geom_angle_atom_site_label_1
_geom_angle_atom_site_label_2
_geom_angle_atom_site_label_3
_geom_angle
_geom_angle_site_symmetry_1
_geom_angle_site_symmetry_3
_geom_angle_publ_flag
C1 Pt P2 131.58(16) . . ?
C1 Pt C2 37.6(2) . . ?
P2 Pt C2 168.92(16) . . ?
C1 Pt P1 131.53(16) . . ?
P2 Pt P1 94.99(8) . . ?
C2 Pt P1 96.05(16) . . ?
C1 Pt Fe 43.17(16) . . ?
P2 Pt Fe 95.20(7) . . ?
C2 Pt Fe 74.16(15) . . ?
P1 Pt Fe 164.76(5) . . ?
C3 Re C4 85.8(3) . . ?
C3 Re C1 92.8(3) . . ?
C4 Re C1 106.8(3) . . ?
C3 Re C10 98.6(4) . . ?
C4 Re C10 114.0(5) . . ?
C1 Re C10 138.2(4) . . ?
C3 Re C9 100.7(4) . . ?
C4 Re C9 148.3(4) . . ?
C1 Re C9 103.9(4) . . ?
C10 Re C9 34.6(4) . . ?
C3 Re C11 128.4(5) . . ?
C4 Re C11 93.7(4) . . ?
C1 Re C11 135.6(5) . . ?
C10 Re C11 35.8(4) . . ?
C9 Re C11 57.8(4) . . ?
C3 Re C8 131.4(4) . . ?
C4 Re C8 141.2(4) . . ?
C1 Re C8 84.9(3) . . ?
C10 Re C8 57.7(4) . . ?
C9 Re C8 34.9(4) . . ?
C11 Re C8 56.7(4) . . ?
C3 Re C12 156.0(4) . . ?
C4 Re C12 109.1(5) . . ?
C1 Re C12 100.5(4) . . ?
C10 Re C12 58.4(4) . . ?
C9 Re C12 56.8(4) . . ?
C11 Re C12 35.2(4) . . ?
C8 Re C12 32.4(4) . . ?
C3 Re Fe 103.5(2) . . ?
C4 Re Fe 67.9(2) . . ?
C1 Re Fe 41.50(17) . . ?
C10 Re Fe 157.8(3) . . ?
C9 Re Fe 137.8(4) . . ?
C11 Re Fe 124.0(5) . . ?
C8 Re Fe 106.0(3) . . ?
C12 Re Fe 99.6(3) . . ?
C5 Fe C7 93.1(4) . . ?
C5 Fe C6 99.2(4) . . ?
C7 Fe C6 96.5(4) . . ?
C5 Fe C1 96.6(3) . . ?
C7 Fe C1 108.1(3) . . ?
C6 Fe C1 149.9(3) . . ?
C5 Fe Pt 77.7(3) . . ?
C7 Fe Pt 158.2(3) . . ?
C6 Fe Pt 104.4(3) . . ?
C1 Fe Pt 54.46(19) . . ?
C5 Fe Re 143.4(3) . . ?
C7 Fe Re 91.3(3) . . ?
C6 Fe Re 116.4(3) . . ?
C1 Fe Re 47.89(18) . . ?
Pt Fe Re 84.98(3) . . ?
C2 C1 Fe 130.8(5) . . ?
C2 C1 Re 138.6(5) . . ?
Fe C1 Re 90.6(2) . . ?
C2 C1 Pt 72.8(4) . . ?
Fe C1 Pt 82.4(2) . . ?
Re C1 Pt 119.8(3) . . ?
C1 C2 C25 124.8(6) . . ?
C1 C2 Pt 69.7(3) . . ?
C25 C2 Pt 120.7(4) . . ?
C1 C2 H2 114(4) . . ?
C25 C2 H2 114(4) . . ?
Pt C2 H2 104(4) . . ?
O3 C3 Re 175.5(7) . . ?
O4 C4 Re 168.6(7) . . ?
O5 C5 Fe 177.5(8) . . ?
O6 C6 Fe 174.8(8) . . ?
O7 C7 Fe 178.8(8) . . ?
C12 C8 C9 109.4(11) . . ?
C12 C8 Re 73.9(6) . . ?
C9 C8 Re 70.3(5) . . ?
C12 C8 H8 125.3 . . ?
C9 C8 H8 125.3 . . ?
Re C8 H8 122.1 . . ?
C10 C9 C8 108.6(10) . . ?
C10 C9 Re 72.4(6) . . ?
C8 C9 Re 74.8(6) . . ?
C10 C9 H9 125.7 . . ?
C8 C9 H9 125.7 . . ?
Re C9 H9 119.0 . . ?
C9 C10 C11 106.7(10) . . ?
C9 C10 Re 73.1(6) . . ?
C11 C10 Re 73.1(6) . . ?
C9 C10 H10 126.6 . . ?
C11 C10 H10 126.6 . . ?
Re C10 H10 119.2 . . ?
C12 C11 C10 106.6(10) . . ?
C12 C11 Re 74.1(5) . . ?
C10 C11 Re 71.1(6) . . ?
C12 C11 H11 126.7 . . ?
C10 C11 H11 126.7 . . ?
Re C11 H11 120.0 . . ?
C8 C12 C11 108.7(11) . . ?
C8 C12 Re 73.7(6) . . ?
C11 C12 Re 70.7(6) . . ?
C8 C12 H12 125.7 . . ?
C11 C12 H12 125.7 . . ?
Re C12 H12 121.6 . . ?
O11 P1 O10 105.5(4) . . ?
O11 P1 O9 95.9(4) . . ?
O10 P1 O9 105.2(3) . . ?
O11 P1 Pt 117.8(3) . . ?
O10 P1 Pt 110.2(2) . . ?
O9 P1 Pt 120.3(2) . . ?
C13 O9 P1 122.0(5) . . ?
O9 C13 C14 107.7(6) . . ?
O9 C13 H131 110.2 . . ?
C14 C13 H131 110.2 . . ?
O9 C13 H132 110.2 . . ?
C14 C13 H132 110.2 . . ?
H131 C13 H132 108.5 . . ?
C13 C14 H141 109.5 . . ?
C13 C14 H142 109.5 . . ?
H141 C14 H142 109.5 . . ?
C13 C14 H143 109.5 . . ?
H141 C14 H143 109.5 . . ?
H142 C14 H143 109.5 . . ?
C15 O10 P1 123.4(5) . . ?
O10 C15 C16 107.7(6) . . ?
O10 C15 H151 110.2 . . ?
C16 C15 H151 110.2 . . ?
O10 C15 H152 110.2 . . ?
C16 C15 H152 110.2 . . ?
H151 C15 H152 108.5 . . ?
C15 C16 H161 109.5 . . ?
C15 C16 H162 109.5 . . ?
H161 C16 H162 109.5 . . ?
C15 C16 H163 109.5 . . ?
H161 C16 H163 109.5 . . ?
H162 C16 H163 109.5 . . ?
C181 O11 C182 54.0(17) . . ?
C181 O11 P1 139.7(11) . . ?
C182 O11 P1 152.6(18) . . ?
C182 C17 C181 57.0(18) . . ?
C182 C181 O11 63.1(9) . . ?
C182 C181 C17 48.1(15) . . ?
O11 C181 C17 110.2(14) . . ?
C17 C182 C181 75(3) . . ?
C17 C182 O11 136(3) . . ?
C181 C182 O11 62.9(9) . . ?
O15 P2 O14 101.3(5) . . ?
O15 P2 O13 105.5(5) . . ?
O14 P2 O13 101.7(4) . . ?
O15 P2 Pt 120.8(4) . . ?
O14 P2 Pt 114.2(3) . . ?
O13 P2 Pt 111.2(3) . . ?
C19 O13 P2 128.2(9) . . ?
O13 C19 C20 106.5(10) . . ?
O13 C19 H191 110.4 . . ?
C20 C19 H191 110.4 . . ?
O13 C19 H192 110.4 . . ?
C20 C19 H192 110.4 . . ?
H191 C19 H192 108.6 . . ?
C19 C20 H201 109.5 . . ?
C19 C20 H202 109.5 . . ?
H201 C20 H202 109.5 . . ?
C19 C20 H203 109.5 . . ?
H201 C20 H203 109.5 . . ?
H202 C20 H203 109.5 . . ?
C21 O14 P2 124.4(8) . . ?
O14 C21 C22 103.6(9) . . ?
O14 C21 H211 111.0 . . ?
C22 C21 H211 111.0 . . ?
O14 C21 H212 111.0 . . ?
C22 C21 H212 111.0 . . ?
H211 C21 H212 109.0 . . ?
C21 C22 H221 109.5 . . ?
C21 C22 H222 109.5 . . ?
H221 C22 H222 109.5 . . ?
C21 C22 H223 109.5 . . ?
H221 C22 H223 109.5 . . ?
H222 C22 H223 109.5 . . ?
C23 O15 P2 121.9(7) . . ?
O15 C23 C24 111.0(10) . . ?
O15 C23 H231 109.4 . . ?
C24 C23 H231 109.4 . . ?
O15 C23 H232 109.4 . . ?
C24 C23 H232 109.4 . . ?
H231 C23 H232 108.0 . . ?
C23 C24 H241 109.5 . . ?
C23 C24 H242 109.5 . . ?
H241 C24 H242 109.5 . . ?
C23 C24 H243 109.5 . . ?
H241 C24 H243 109.5 . . ?
H242 C24 H243 109.5 . . ?
C30 C25 C26 118.4(7) . . ?
C30 C25 C2 124.3(6) . . ?
C26 C25 C2 117.3(7) . . ?
C27 C26 C25 120.9(9) . . ?
C27 C26 H26 119.5 . . ?
C25 C26 H26 119.5 . . ?
C28 C27 C26 121.6(9) . . ?
C28 C27 H27 119.2 . . ?
C26 C27 H27 119.2 . . ?
C27 C28 C29 119.1(9) . . ?
C27 C28 H28 120.5 . . ?
C29 C28 H28 120.5 . . ?
C28 C29 C30 119.7(10) . . ?
C28 C29 H29 120.1 . . ?
C30 C29 H29 120.1 . . ?
C25 C30 C29 120.3(8) . . ?
C25 C30 H30 119.8 . . ?
C29 C30 H30 119.8 . . ?

loop_
_geom_bond_atom_site_label_1
_geom_bond_atom_site_label_2
_geom_bond_distance
_geom_bond_site_symmetry_2
_geom_bond_publ_flag
Pt C1 2.193(6) . ?
Pt P2 2.231(2) . ?
Pt C2 2.234(6) . ?
Pt P1 2.2422(18) . ?
Pt Fe 2.6711(9) . ?
Re C3 1.871(7) . ?
Re C4 1.897(8) . ?
Re C1 2.064(6) . ?
Re C10 2.255(10) . ?
Re C9 2.264(9) . ?
Re C11 2.281(9) . ?
Re C8 2.321(9) . ?
Re C12 2.323(9) . ?
Re Fe 2.7825(10) . ?
Fe C5 1.746(8) . ?
Fe C7 1.772(8) . ?
Fe C6 1.800(9) . ?
Fe C1 1.844(6) . ?
C1 C2 1.426(8) . ?
C2 C25 1.492(9) . ?
C2 H2 0.98(7) . ?
C3 O3 1.158(8) . ?
C4 O4 1.166(9) . ?
C5 O5 1.145(9) . ?
C6 O6 1.159(10) . ?
C7 O7 1.150(9) . ?
C8 C12 1.295(16) . ?
C8 C9 1.377(15) . ?
C8 H8 0.9300 . ?
C9 C10 1.343(16) . ?
C9 H9 0.9300 . ?
C10 C11 1.396(17) . ?
C10 H10 0.9300 . ?
C11 C12 1.392(17) . ?
C11 H11 0.9300 . ?
C12 H12 0.9300 . ?
P1 O11 1.553(6) . ?
P1 O10 1.572(6) . ?
P1 O9 1.578(6) . ?
O9 C13 1.418(5) . ?
C13 C14 1.514(5) . ?
C13 H131 0.9700 . ?
C13 H132 0.9700 . ?
C14 H141 0.9600 . ?
C14 H142 0.9600 . ?
C14 H143 0.9600 . ?
O10 C15 1.435(4) . ?
C15 C16 1.511(5) . ?
C15 H151 0.9700 . ?
C15 H152 0.9700 . ?
C16 H161 0.9600 . ?
C16 H162 0.9600 . ?
C16 H163 0.9600 . ?
O11 C181 1.422(5) . ?
O11 C182 1.426(5) . ?
C17 C182 1.15(3) . ?
C17 C181 1.49(2) . ?
C181 C182 1.29(4) . ?
P2 O15 1.539(8) . ?
P2 O14 1.592(7) . ?
P2 O13 1.640(8) . ?
O13 C19 1.418(5) . ?
C19 C20 1.507(5) . ?
C19 H191 0.9700 . ?
C19 H192 0.9700 . ?
C20 H201 0.9600 . ?
C20 H202 0.9600 . ?
C20 H203 0.9600 . ?
O14 C21 1.427(5) . ?
C21 C22 1.513(5) . ?
C21 H211 0.9700 . ?
C21 H212 0.9700 . ?
C22 H221 0.9600 . ?
C22 H222 0.9600 . ?
C22 H223 0.9600 . ?
O15 C23 1.418(5) . ?
C23 C24 1.507(5) . ?
C23 H231 0.9700 . ?
C23 H232 0.9700 . ?
C24 H241 0.9600 . ?
C24 H242 0.9600 . ?
C24 H243 0.9600 . ?
C25 C30 1.367(10) . ?
C25 C26 1.382(10) . ?
C26 C27 1.376(12) . ?
C26 H26 0.9300 . ?
C27 C28 1.346(15) . ?
C27 H27 0.9300 . ?
C28 C29 1.382(14) . ?
C28 H28 0.9300 . ?
C29 C30 1.416(11) . ?
C29 H29 0.9300 . ?
C30 H30 0.9300 . ?
